data_4083096
loop_
_publ_author_name
'Korstanje, Ties J.'
'Lutz, Martin'
'Jastrzebski, Johann T. B. H.'
'Klein Gebbink, Robertus J. M.'

_publ_section_title
;
 Synthesis and Characterization of Rhenium(V) Oxo Complexes Bearing
 PNP-Pincer Ligands
;
_journal_issue 9
_journal_name_full Organometallics
_journal_page_first 2201
_journal_paper_doi 10.1021/om401228u
_journal_volume 33
_journal_year 2014
_chemical_formula_moiety 'C31 H51 Cl2 N O P2 Re, O4 Re'
_chemical_formula_sum 'C31 H51 Cl2 N O5 P2 Re2'
_chemical_formula_weight 1022.97
_chemical_name_systematic
; 
 ? 
;
_space_group_IT_number 2
_symmetry_cell_setting triclinic
_symmetry_space_group_name_Hall '-P 1'
_symmetry_space_group_name_H-M 'P -1'
_atom_sites_solution_hydrogens geom
_atom_sites_solution_primary direct
_atom_sites_solution_secondary difmap
_audit_creation_method SHELXL-97
_cell_angle_alpha 80.283(3)
_cell_angle_beta 87.606(3)
_cell_angle_gamma 80.396(3)
_cell_formula_units_Z 2
_cell_length_a 9.7444(6)
_cell_length_b 10.9303(7)
_cell_length_c 16.9114(8)
_cell_measurement_reflns_used 21428
_cell_measurement_temperature 150(2)
_cell_measurement_theta_max 27.49
_cell_measurement_theta_min 1.92
_cell_volume 1750.32(18)
_computing_cell_refinement Peakref
_computing_data_collection Apex2
_computing_data_reduction 'Eval15, SADABS-2008/1'
_computing_structure_refinement 'SHELXL-97 (Sheldrick, 1997)'
_computing_structure_solution 'SHELXT (Sheldrick, 2012)'
_diffrn_ambient_temperature 150(2)
_diffrn_measured_fraction_theta_full 0.999
_diffrn_measured_fraction_theta_max 0.999
_diffrn_measurement_device_type 'Bruker Kappa ApexII'
_diffrn_measurement_method '\f and \w scans'
_diffrn_radiation_monochromator graphite
_diffrn_radiation_source 'fine-focus sealed tube'
_diffrn_radiation_type MoK\a
_diffrn_radiation_wavelength 0.71073
_diffrn_reflns_av_R_equivalents 0.0465
_diffrn_reflns_av_sigmaI/netI 0.0444
_diffrn_reflns_limit_h_max 12
_diffrn_reflns_limit_h_min -12
_diffrn_reflns_limit_k_max 14
_diffrn_reflns_limit_k_min -14
_diffrn_reflns_limit_l_max 21
_diffrn_reflns_limit_l_min -21
_diffrn_reflns_number 32871
_diffrn_reflns_theta_full 27.51
_diffrn_reflns_theta_max 27.51
_diffrn_reflns_theta_min 1.92
_exptl_absorpt_coefficient_mu 7.193
_exptl_absorpt_correction_T_max 0.4305
_exptl_absorpt_correction_T_min 0.2631
_exptl_absorpt_correction_type multi-scan
_exptl_absorpt_process_details SADABS-2008/1
_exptl_crystal_colour blue-green
_exptl_crystal_density_diffrn 1.941
_exptl_crystal_density_method 'not measured'
_exptl_crystal_description block
_exptl_crystal_F_000 996
_exptl_crystal_size_max 0.39
_exptl_crystal_size_mid 0.15
_exptl_crystal_size_min 0.12
_refine_diff_density_max 2.460
_refine_diff_density_min -1.178
_refine_diff_density_rms 0.190
_refine_ls_extinction_method none
_refine_ls_goodness_of_fit_ref 1.058
_refine_ls_hydrogen_treatment constr
_refine_ls_matrix_type full
_refine_ls_number_parameters 388
_refine_ls_number_reflns 8025
_refine_ls_number_restraints 0
_refine_ls_restrained_S_all 1.058
_refine_ls_R_factor_all 0.0620
_refine_ls_R_factor_gt 0.0409
_refine_ls_shift/su_max 0.001
_refine_ls_shift/su_mean 0.000
_refine_ls_structure_factor_coef Fsqd
_refine_ls_weighting_details 'calc w=1/[\s^2^(Fo^2^)+(0.0477P)^2^+6.5324P] where P=(Fo^2^+2Fc^2^)/3'
_refine_ls_weighting_scheme calc
_refine_ls_wR_factor_gt 0.0931
_refine_ls_wR_factor_ref 0.1013
_reflns_number_gt 6113
_reflns_number_total 8025
_reflns_threshold_expression I>2\s(I)
_cod_data_source_file om401228u_si_002.cif
_cod_data_source_block l0328a
_cod_depositor_comments 'Adding full bibliography for 4083093--4083096.cif.'
_cod_original_cell_volume 1750.33(17)
_cod_database_code 4083096

loop_
_symmetry_equiv_pos_as_xyz
'x, y, z'
'-x, -y, -z'

loop_
_atom_site_label
_atom_site_type_symbol
_atom_site_fract_x
_atom_site_fract_y
_atom_site_fract_z
_atom_site_U_iso_or_equiv
_atom_site_adp_type
_atom_site_occupancy
_atom_site_symmetry_multiplicity
_atom_site_calc_flag
_atom_site_refinement_flags
Re1 Re 0.84869(3) 0.58174(2) 0.267906(15) 0.02618(8) Uani 1 1 d .
Cl1 Cl 0.65671(18) 0.48534(17) 0.31345(10) 0.0363(4) Uani 1 1 d .
Cl2 Cl 1.03742(18) 0.66267(18) 0.19446(11) 0.0376(4) Uani 1 1 d .
P1 P 0.67860(17) 0.72315(16) 0.17839(9) 0.0228(3) Uani 1 1 d .
P2 P 1.00380(18) 0.37991(18) 0.29382(11) 0.0315(4) Uani 1 1 d .
O1 O 0.8675(5) 0.6578(5) 0.3490(3) 0.0382(12) Uani 1 1 d .
N1 N 0.8456(6) 0.4868(5) 0.1536(3) 0.0286(12) Uani 1 1 d .
C1 C 0.9546(7) 0.4022(6) 0.1352(4) 0.0345(17) Uani 1 1 d .
C2 C 0.9594(9) 0.3536(7) 0.0635(5) 0.042(2) Uani 1 1 d .
H2 H 1.0360 0.2928 0.0521 0.051 Uiso 1 1 calc R
C3 C 0.8535(9) 0.3936(7) 0.0100(5) 0.0409(19) Uani 1 1 d .
H3 H 0.8572 0.3629 -0.0394 0.049 Uiso 1 1 calc R
C4 C 0.7416(8) 0.4791(6) 0.0288(4) 0.0327(15) Uani 1 1 d .
H4 H 0.6666 0.5073 -0.0074 0.039 Uiso 1 1 calc R
C5 C 0.7391(7) 0.5238(6) 0.1009(4) 0.0275(14) Uani 1 1 d .
C6 C 0.6173(7) 0.6130(6) 0.1247(4) 0.0280(14) Uani 1 1 d .
H6A H 0.5527 0.5659 0.1594 0.034 Uiso 1 1 calc R
H6B H 0.5664 0.6591 0.0763 0.034 Uiso 1 1 calc R
C7 C 1.0701(7) 0.3654(7) 0.1934(5) 0.0397(18) Uani 1 1 d .
H7A H 1.1415 0.4203 0.1786 0.048 Uiso 1 1 calc R
H7B H 1.1143 0.2775 0.1919 0.048 Uiso 1 1 calc R
C8 C 0.7531(6) 0.8361(6) 0.1035(3) 0.0234(13) Uani 1 1 d .
H8 H 0.8413 0.7897 0.0834 0.028 Uiso 1 1 calc R
C9 C 0.6623(7) 0.8899(7) 0.0302(4) 0.0335(16) Uani 1 1 d .
H9A H 0.5729 0.9364 0.0472 0.040 Uiso 1 1 calc R
H9B H 0.6419 0.8206 0.0041 0.040 Uiso 1 1 calc R
C10 C 0.7383(7) 0.9784(7) -0.0290(4) 0.0332(16) Uani 1 1 d .
H10A H 0.8236 0.9296 -0.0491 0.040 Uiso 1 1 calc R
H10B H 0.6778 1.0151 -0.0755 0.040 Uiso 1 1 calc R
C11 C 0.7773(9) 1.0823(7) 0.0083(5) 0.0437(19) Uani 1 1 d .
H11A H 0.6918 1.1364 0.0237 0.052 Uiso 1 1 calc R
H11B H 0.8299 1.1348 -0.0313 0.052 Uiso 1 1 calc R
C12 C 0.8666(9) 1.0292(8) 0.0829(5) 0.044(2) Uani 1 1 d .
H12A H 0.9568 0.9836 0.0664 0.052 Uiso 1 1 calc R
H12B H 0.8858 1.0996 0.1085 0.052 Uiso 1 1 calc R
C13 C 0.7944(8) 0.9403(6) 0.1436(4) 0.0314(15) Uani 1 1 d .
H13A H 0.7102 0.9880 0.1655 0.038 Uiso 1 1 calc R
H13B H 0.8577 0.9023 0.1886 0.038 Uiso 1 1 calc R
C14 C 0.5284(7) 0.8131(6) 0.2257(4) 0.0261(14) Uani 1 1 d .
H14 H 0.5119 0.8993 0.1931 0.031 Uiso 1 1 calc R
C15 C 0.3936(7) 0.7604(8) 0.2246(4) 0.0363(17) Uani 1 1 d .
H15A H 0.4043 0.6745 0.2561 0.044 Uiso 1 1 calc R
H15B H 0.3712 0.7556 0.1687 0.044 Uiso 1 1 calc R
C16 C 0.2750(8) 0.8467(8) 0.2608(5) 0.044(2) Uani 1 1 d .
H16A H 0.2611 0.9310 0.2271 0.053 Uiso 1 1 calc R
H16B H 0.1876 0.8118 0.2610 0.053 Uiso 1 1 calc R
C17 C 0.3068(8) 0.8593(8) 0.3455(4) 0.0429(19) Uani 1 1 d .
H17A H 0.3149 0.7760 0.3802 0.051 Uiso 1 1 calc R
H17B H 0.2297 0.9164 0.3667 0.051 Uiso 1 1 calc R
C18 C 0.4433(8) 0.9117(7) 0.3468(4) 0.0409(19) Uani 1 1 d .
H18A H 0.4318 0.9983 0.3163 0.049 Uiso 1 1 calc R
H18B H 0.4653 0.9154 0.4029 0.049 Uiso 1 1 calc R
C19 C 0.5637(7) 0.8294(7) 0.3102(4) 0.0308(15) Uani 1 1 d .
H19A H 0.6485 0.8688 0.3078 0.037 Uiso 1 1 calc R
H19B H 0.5831 0.7459 0.3446 0.037 Uiso 1 1 calc R
C20 C 0.9138(7) 0.2457(6) 0.3265(4) 0.0279(14) Uani 1 1 d .
H20 H 0.8236 0.2660 0.2973 0.033 Uiso 1 1 calc R
C21 C 0.8745(8) 0.2317(7) 0.4160(4) 0.0370(17) Uani 1 1 d .
H21A H 0.9596 0.2062 0.4487 0.044 Uiso 1 1 calc R
H21B H 0.8258 0.3132 0.4288 0.044 Uiso 1 1 calc R
C22 C 0.7800(10) 0.1326(10) 0.4354(5) 0.059(3) Uani 1 1 d .
H22A H 0.7557 0.1220 0.4934 0.070 Uiso 1 1 calc R
H22B H 0.6927 0.1613 0.4050 0.070 Uiso 1 1 calc R
C23 C 0.8499(11) 0.0076(8) 0.4145(5) 0.060(3) Uani 1 1 d .
H23A H 0.7853 -0.0542 0.4266 0.072 Uiso 1 1 calc R
H23B H 0.9335 -0.0240 0.4479 0.072 Uiso 1 1 calc R
C24 C 0.8925(8) 0.0195(7) 0.3263(5) 0.0426(19) Uani 1 1 d .
H24A H 0.8083 0.0424 0.2927 0.051 Uiso 1 1 calc R
H24B H 0.9429 -0.0624 0.3152 0.051 Uiso 1 1 calc R
C25 C 0.9860(8) 0.1201(7) 0.3048(5) 0.0386(17) Uani 1 1 d .
H25A H 1.0745 0.0928 0.3341 0.046 Uiso 1 1 calc R
H25B H 1.0079 0.1307 0.2466 0.046 Uiso 1 1 calc R
C26 C 1.1580(9) 0.3824(8) 0.3500(6) 0.050(2) Uani 1 1 d .
H26 H 1.2143 0.4366 0.3130 0.060 Uiso 1 1 calc R
C27 C 1.2503(8) 0.2546(8) 0.3668(5) 0.0448(19) Uani 1 1 d .
H27A H 1.2655 0.2187 0.3166 0.054 Uiso 1 1 calc R
H27B H 1.2030 0.1970 0.4060 0.054 Uiso 1 1 calc R
C28 C 1.3910(10) 0.2647(10) 0.4000(6) 0.060(3) Uani 1 1 d .
H28A H 1.4456 0.1794 0.4145 0.073 Uiso 1 1 calc R
H28B H 1.4438 0.3131 0.3581 0.073 Uiso 1 1 calc R
C29 C 1.3728(11) 0.3268(12) 0.4708(6) 0.077(4) Uani 1 1 d .
H29A H 1.4652 0.3377 0.4881 0.093 Uiso 1 1 calc R
H29B H 1.3323 0.2718 0.5151 0.093 Uiso 1 1 calc R
C30 C 1.2784(10) 0.4561(10) 0.4563(6) 0.066(3) Uani 1 1 d .
H30A H 1.3241 0.5161 0.4178 0.079 Uiso 1 1 calc R
H30B H 1.2617 0.4896 0.5073 0.079 Uiso 1 1 calc R
C31 C 1.1363(10) 0.4404(11) 0.4216(6) 0.068(3) Uani 1 1 d .
H31A H 1.0865 0.3878 0.4628 0.082 Uiso 1 1 calc R
H31B H 1.0773 0.5239 0.4085 0.082 Uiso 1 1 calc R
Re2 Re 0.48669(3) 0.27625(3) 0.157356(15) 0.03121(9) Uani 1 1 d .
O2 O 0.6468(7) 0.2352(7) 0.2005(4) 0.075(2) Uani 1 1 d .
O3 O 0.3896(8) 0.1566(6) 0.1793(4) 0.069(2) Uani 1 1 d .
O4 O 0.5087(6) 0.3088(6) 0.0554(3) 0.0484(14) Uani 1 1 d .
O5 O 0.3973(5) 0.4083(5) 0.1896(3) 0.0465(14) Uani 1 1 d .

loop_
_atom_site_aniso_label
_atom_site_aniso_U_11
_atom_site_aniso_U_22
_atom_site_aniso_U_33
_atom_site_aniso_U_23
_atom_site_aniso_U_13
_atom_site_aniso_U_12
Re1 0.02218(14) 0.02754(15) 0.02599(14) -0.00277(11) 0.00151(10) 0.00199(11)
Cl1 0.0309(9) 0.0356(10) 0.0384(9) -0.0004(7) 0.0056(7) -0.0008(7)
Cl2 0.0296(9) 0.0397(10) 0.0427(9) -0.0041(8) 0.0020(7) -0.0064(8)
P1 0.0216(8) 0.0229(8) 0.0227(7) -0.0037(6) 0.0020(6) -0.0012(7)
P2 0.0234(9) 0.0299(10) 0.0389(10) -0.0045(8) -0.0009(7) 0.0011(7)
O1 0.030(3) 0.034(3) 0.044(3) -0.005(2) 0.005(2) 0.009(2)
N1 0.031(3) 0.021(3) 0.032(3) -0.004(2) 0.011(2) -0.004(2)
C1 0.036(4) 0.021(3) 0.041(4) 0.002(3) 0.018(3) -0.002(3)
C2 0.054(5) 0.024(4) 0.047(4) -0.010(3) 0.031(4) -0.006(3)
C3 0.059(5) 0.028(4) 0.038(4) -0.011(3) 0.015(4) -0.013(4)
C4 0.044(4) 0.027(4) 0.029(3) -0.006(3) 0.006(3) -0.012(3)
C5 0.031(4) 0.024(3) 0.030(3) -0.004(3) 0.009(3) -0.012(3)
C6 0.029(3) 0.032(4) 0.026(3) -0.008(3) 0.004(3) -0.010(3)
C7 0.026(4) 0.031(4) 0.058(5) -0.007(3) 0.014(3) 0.003(3)
C8 0.020(3) 0.027(3) 0.022(3) -0.002(2) 0.003(2) -0.002(3)
C9 0.033(4) 0.036(4) 0.029(3) 0.005(3) -0.003(3) -0.008(3)
C10 0.034(4) 0.036(4) 0.026(3) 0.006(3) 0.004(3) -0.005(3)
C11 0.048(5) 0.032(4) 0.047(4) 0.001(3) 0.020(4) -0.005(4)
C12 0.051(5) 0.044(5) 0.044(4) -0.019(4) 0.018(4) -0.024(4)
C13 0.037(4) 0.026(4) 0.033(3) -0.008(3) 0.007(3) -0.010(3)
C14 0.025(3) 0.029(4) 0.022(3) -0.005(3) -0.002(2) 0.002(3)
C15 0.024(4) 0.048(5) 0.037(4) -0.013(3) 0.005(3) -0.002(3)
C16 0.024(4) 0.056(5) 0.053(5) -0.019(4) 0.009(3) 0.003(4)
C17 0.047(5) 0.042(5) 0.032(4) -0.002(3) 0.009(3) 0.008(4)
C18 0.052(5) 0.035(4) 0.031(4) -0.016(3) 0.004(3) 0.015(4)
C19 0.031(4) 0.036(4) 0.023(3) -0.006(3) 0.001(3) 0.002(3)
C20 0.026(3) 0.027(4) 0.030(3) -0.004(3) -0.003(3) -0.003(3)
C21 0.049(5) 0.033(4) 0.027(3) -0.002(3) -0.003(3) -0.003(3)
C22 0.066(6) 0.078(7) 0.033(4) -0.001(4) 0.009(4) -0.025(5)
C23 0.089(7) 0.044(5) 0.049(5) 0.013(4) -0.029(5) -0.029(5)
C24 0.046(5) 0.025(4) 0.058(5) -0.003(3) -0.025(4) -0.005(3)
C25 0.037(4) 0.033(4) 0.045(4) -0.007(3) -0.002(3) -0.003(3)
C26 0.037(4) 0.048(5) 0.067(6) -0.018(4) -0.018(4) 0.002(4)
C27 0.029(4) 0.039(4) 0.066(5) -0.009(4) -0.011(4) 0.001(3)
C28 0.049(5) 0.062(6) 0.074(6) -0.022(5) -0.013(5) -0.008(5)
C29 0.058(6) 0.121(10) 0.042(5) -0.014(6) -0.029(5) 0.025(6)
C30 0.066(6) 0.077(7) 0.057(6) -0.035(5) -0.024(5) 0.014(5)
C31 0.053(6) 0.086(8) 0.062(6) -0.030(6) -0.016(5) 0.020(5)
Re2 0.03300(17) 0.03021(16) 0.02846(15) -0.00530(11) -0.00016(11) 0.00088(12)
O2 0.072(5) 0.084(5) 0.064(4) -0.035(4) -0.034(4) 0.032(4)
O3 0.113(6) 0.042(4) 0.056(4) -0.007(3) 0.015(4) -0.034(4)
O4 0.042(3) 0.073(4) 0.030(3) -0.002(3) 0.006(2) -0.017(3)
O5 0.036(3) 0.044(3) 0.060(3) -0.019(3) 0.009(3) -0.002(3)

loop_
_atom_type_symbol
_atom_type_description
_atom_type_scat_dispersion_real
_atom_type_scat_dispersion_imag
_atom_type_scat_source
C C 0.0033 0.0016 'International Tables Vol C Tables 4.2.6.8 and 6.1.1.4'
H H 0.0000 0.0000 'International Tables Vol C Tables 4.2.6.8 and 6.1.1.4'
Cl Cl 0.1484 0.1585 'International Tables Vol C Tables 4.2.6.8 and 6.1.1.4'
N N 0.0061 0.0033 'International Tables Vol C Tables 4.2.6.8 and 6.1.1.4'
O O 0.0106 0.0060 'International Tables Vol C Tables 4.2.6.8 and 6.1.1.4'
P P 0.1023 0.0942 'International Tables Vol C Tables 4.2.6.8 and 6.1.1.4'
Re Re -1.0185 7.2310 'International Tables Vol C Tables 4.2.6.8 and 6.1.1.4'

loop_
_geom_angle_atom_site_label_1
_geom_angle_atom_site_label_2
_geom_angle_atom_site_label_3
_geom_angle
O1 Re1 Cl1 99.71(17)
O1 Re1 N1 173.9(2)
Cl1 Re1 N1 86.34(14)
O1 Re1 Cl2 93.07(17)
Cl1 Re1 Cl2 167.13(7)
N1 Re1 Cl2 80.89(14)
O1 Re1 P2 105.93(16)
Cl1 Re1 P2 90.93(6)
N1 Re1 P2 73.09(14)
Cl2 Re1 P2 86.92(6)
O1 Re1 P1 106.81(16)
Cl1 Re1 P1 83.48(6)
N1 Re1 P1 74.36(14)
Cl2 Re1 P1 91.49(6)
P2 Re1 P1 147.25(6)
C6 P1 C8 107.0(3)
C6 P1 C14 109.4(3)
C8 P1 C14 106.9(3)
C6 P1 Re1 101.1(2)
C8 P1 Re1 114.6(2)
C14 P1 Re1 117.3(2)
C7 P2 C26 104.0(4)
C7 P2 C20 106.2(3)
C26 P2 C20 115.6(4)
C7 P2 Re1 100.8(2)
C26 P2 Re1 114.2(3)
C20 P2 Re1 113.9(2)
C1 N1 C5 118.6(6)
C1 N1 Re1 120.7(5)
C5 N1 Re1 120.5(4)
N1 C1 C2 121.2(7)
N1 C1 C7 117.1(6)
C2 C1 C7 121.7(6)
C3 C2 C1 119.9(7)
C3 C2 H2 120.1
C1 C2 H2 120.1
C2 C3 C4 119.1(7)
C2 C3 H3 120.4
C4 C3 H3 120.4
C3 C4 C5 119.5(7)
C3 C4 H4 120.2
C5 C4 H4 120.2
N1 C5 C4 121.7(6)
N1 C5 C6 117.2(6)
C4 C5 C6 121.1(6)
C5 C6 P1 109.1(5)
C5 C6 H6A 109.9
P1 C6 H6A 109.9
C5 C6 H6B 109.9
P1 C6 H6B 109.9
H6A C6 H6B 108.3
C1 C7 P2 110.0(5)
C1 C7 H7A 109.7
P2 C7 H7A 109.7
C1 C7 H7B 109.7
P2 C7 H7B 109.7
H7A C7 H7B 108.2
C9 C8 C13 111.8(6)
C9 C8 P1 114.6(5)
C13 C8 P1 109.9(4)
C9 C8 H8 106.7
C13 C8 H8 106.7
P1 C8 H8 106.7
C8 C9 C10 109.5(6)
C8 C9 H9A 109.8
C10 C9 H9A 109.8
C8 C9 H9B 109.8
C10 C9 H9B 109.8
H9A C9 H9B 108.2
C11 C10 C9 112.2(6)
C11 C10 H10A 109.2
C9 C10 H10A 109.2
C11 C10 H10B 109.2
C9 C10 H10B 109.2
H10A C10 H10B 107.9
C10 C11 C12 110.9(6)
C10 C11 H11A 109.5
C12 C11 H11A 109.5
C10 C11 H11B 109.5
C12 C11 H11B 109.5
H11A C11 H11B 108.1
C13 C12 C11 111.7(7)
C13 C12 H12A 109.3
C11 C12 H12A 109.3
C13 C12 H12B 109.3
C11 C12 H12B 109.3
H12A C12 H12B 107.9
C12 C13 C8 110.3(5)
C12 C13 H13A 109.6
C8 C13 H13A 109.6
C12 C13 H13B 109.6
C8 C13 H13B 109.6
H13A C13 H13B 108.1
C15 C14 C19 112.1(5)
C15 C14 P1 113.9(5)
C19 C14 P1 110.9(4)
C15 C14 H14 106.5
C19 C14 H14 106.5
P1 C14 H14 106.5
C14 C15 C16 109.2(6)
C14 C15 H15A 109.8
C16 C15 H15A 109.8
C14 C15 H15B 109.8
C16 C15 H15B 109.8
H15A C15 H15B 108.3
C17 C16 C15 111.5(6)
C17 C16 H16A 109.3
C15 C16 H16A 109.3
C17 C16 H16B 109.3
C15 C16 H16B 109.3
H16A C16 H16B 108.0
C16 C17 C18 110.2(6)
C16 C17 H17A 109.6
C18 C17 H17A 109.6
C16 C17 H17B 109.6
C18 C17 H17B 109.6
H17A C17 H17B 108.1
C19 C18 C17 111.1(6)
C19 C18 H18A 109.4
C17 C18 H18A 109.4
C19 C18 H18B 109.4
C17 C18 H18B 109.4
H18A C18 H18B 108.0
C14 C19 C18 110.8(6)
C14 C19 H19A 109.5
C18 C19 H19A 109.5
C14 C19 H19B 109.5
C18 C19 H19B 109.5
H19A C19 H19B 108.1
C25 C20 C21 110.9(6)
C25 C20 P2 115.8(5)
C21 C20 P2 112.2(5)
C25 C20 H20 105.7
C21 C20 H20 105.7
P2 C20 H20 105.7
C22 C21 C20 109.0(6)
C22 C21 H21A 109.9
C20 C21 H21A 109.9
C22 C21 H21B 109.9
C20 C21 H21B 109.9
H21A C21 H21B 108.3
C23 C22 C21 111.3(8)
C23 C22 H22A 109.4
C21 C22 H22A 109.4
C23 C22 H22B 109.4
C21 C22 H22B 109.4
H22A C22 H22B 108.0
C22 C23 C24 111.5(7)
C22 C23 H23A 109.3
C24 C23 H23A 109.3
C22 C23 H23B 109.3
C24 C23 H23B 109.3
H23A C23 H23B 108.0
C23 C24 C25 110.4(7)
C23 C24 H24A 109.6
C25 C24 H24A 109.6
C23 C24 H24B 109.6
C25 C24 H24B 109.6
H24A C24 H24B 108.1
C20 C25 C24 110.6(6)
C20 C25 H25A 109.5
C24 C25 H25A 109.5
C20 C25 H25B 109.5
C24 C25 H25B 109.5
H25A C25 H25B 108.1
C31 C26 C27 111.3(8)
C31 C26 P2 116.6(6)
C27 C26 P2 112.8(6)
C31 C26 H26 105.0
C27 C26 H26 105.0
P2 C26 H26 105.0
C26 C27 C28 111.3(7)
C26 C27 H27A 109.4
C28 C27 H27A 109.4
C26 C27 H27B 109.4
C28 C27 H27B 109.4
H27A C27 H27B 108.0
C29 C28 C27 111.1(8)
C29 C28 H28A 109.4
C27 C28 H28A 109.4
C29 C28 H28B 109.4
C27 C28 H28B 109.4
H28A C28 H28B 108.0
C28 C29 C30 113.4(8)
C28 C29 H29A 108.9
C30 C29 H29A 108.9
C28 C29 H29B 108.9
C30 C29 H29B 108.9
H29A C29 H29B 107.7
C29 C30 C31 108.8(9)
C29 C30 H30A 109.9
C31 C30 H30A 109.9
C29 C30 H30B 109.9
C31 C30 H30B 109.9
H30A C30 H30B 108.3
C26 C31 C30 111.3(8)
C26 C31 H31A 109.4
C30 C31 H31A 109.4
C26 C31 H31B 109.4
C30 C31 H31B 109.4
H31A C31 H31B 108.0
O2 Re2 O4 108.7(3)
O2 Re2 O5 110.4(3)
O4 Re2 O5 108.5(3)
O2 Re2 O3 111.6(4)
O4 Re2 O3 108.5(3)
O5 Re2 O3 109.0(3)

loop_
_geom_bond_atom_site_label_1
_geom_bond_atom_site_label_2
_geom_bond_distance
Re1 O1 1.750(5)
Re1 Cl1 2.3380(18)
Re1 N1 2.348(5)
Re1 Cl2 2.3851(18)
Re1 P2 2.4413(18)
Re1 P1 2.4480(16)
P1 C6 1.812(7)
P1 C8 1.831(6)
P1 C14 1.854(6)
P2 C7 1.814(8)
P2 C26 1.818(8)
P2 C20 1.828(7)
N1 C1 1.350(8)
N1 C5 1.359(9)
C1 C2 1.399(10)
C1 C7 1.485(11)
C2 C3 1.366(12)
C2 H2 0.9500
C3 C4 1.376(10)
C3 H3 0.9500
C4 C5 1.387(9)
C4 H4 0.9500
C5 C6 1.492(9)
C6 H6A 0.9900
C6 H6B 0.9900
C7 H7A 0.9900
C7 H7B 0.9900
C8 C9 1.528(9)
C8 C13 1.534(9)
C8 H8 1.0000
C9 C10 1.529(9)
C9 H9A 0.9900
C9 H9B 0.9900
C10 C11 1.496(11)
C10 H10A 0.9900
C10 H10B 0.9900
C11 C12 1.537(11)
C11 H11A 0.9900
C11 H11B 0.9900
C12 C13 1.524(10)
C12 H12A 0.9900
C12 H12B 0.9900
C13 H13A 0.9900
C13 H13B 0.9900
C14 C15 1.522(10)
C14 C19 1.529(8)
C14 H14 1.0000
C15 C16 1.540(9)
C15 H15A 0.9900
C15 H15B 0.9900
C16 C17 1.510(11)
C16 H16A 0.9900
C16 H16B 0.9900
C17 C18 1.536(12)
C17 H17A 0.9900
C17 H17B 0.9900
C18 C19 1.531(9)
C18 H18A 0.9900
C18 H18B 0.9900
C19 H19A 0.9900
C19 H19B 0.9900
C20 C25 1.530(9)
C20 C21 1.535(9)
C20 H20 1.0000
C21 C22 1.522(12)
C21 H21A 0.9900
C21 H21B 0.9900
C22 C23 1.513(13)
C22 H22A 0.9900
C22 H22B 0.9900
C23 C24 1.521(12)
C23 H23A 0.9900
C23 H23B 0.9900
C24 C25 1.531(11)
C24 H24A 0.9900
C24 H24B 0.9900
C25 H25A 0.9900
C25 H25B 0.9900
C26 C31 1.450(12)
C26 C27 1.519(11)
C26 H26 1.0000
C27 C28 1.531(11)
C27 H27A 0.9900
C27 H27B 0.9900
C28 C29 1.464(13)
C28 H28A 0.9900
C28 H28B 0.9900
C29 C30 1.540(14)
C29 H29A 0.9900
C29 H29B 0.9900
C30 C31 1.573(13)
C30 H30A 0.9900
C30 H30B 0.9900
C31 H31A 0.9900
C31 H31B 0.9900
Re2 O2 1.708(6)
Re2 O4 1.712(5)
Re2 O5 1.716(5)
Re2 O3 1.721(6)

loop_
_geom_torsion_atom_site_label_1
_geom_torsion_atom_site_label_2
_geom_torsion_atom_site_label_3
_geom_torsion_atom_site_label_4
_geom_torsion
O1 Re1 P1 C6 -157.1(3)
Cl1 Re1 P1 C6 -58.9(2)
N1 Re1 P1 C6 29.1(3)
Cl2 Re1 P1 C6 109.2(2)
P2 Re1 P1 C6 22.6(2)
O1 Re1 P1 C8 88.2(3)
Cl1 Re1 P1 C8 -173.5(2)
N1 Re1 P1 C8 -85.5(3)
Cl2 Re1 P1 C8 -5.4(2)
P2 Re1 P1 C8 -92.0(2)
O1 Re1 P1 C14 -38.3(3)
Cl1 Re1 P1 C14 59.9(3)
N1 Re1 P1 C14 147.9(3)
Cl2 Re1 P1 C14 -132.0(3)
P2 Re1 P1 C14 141.4(3)
O1 Re1 P2 C7 -141.5(3)
Cl1 Re1 P2 C7 118.1(3)
N1 Re1 P2 C7 32.3(3)
Cl2 Re1 P2 C7 -49.2(3)
P1 Re1 P2 C7 38.8(3)
O1 Re1 P2 C26 -30.6(4)
Cl1 Re1 P2 C26 -131.0(4)
N1 Re1 P2 C26 143.1(4)
Cl2 Re1 P2 C26 61.7(4)
P1 Re1 P2 C26 149.7(4)
O1 Re1 P2 C20 105.3(3)
Cl1 Re1 P2 C20 4.9(2)
N1 Re1 P2 C20 -81.0(3)
Cl2 Re1 P2 C20 -162.4(2)
P1 Re1 P2 C20 -74.5(3)
Cl1 Re1 N1 C1 -117.7(5)
Cl2 Re1 N1 C1 63.9(5)
P2 Re1 N1 C1 -25.7(5)
P1 Re1 N1 C1 158.0(5)
Cl1 Re1 N1 C5 67.9(5)
Cl2 Re1 N1 C5 -110.5(5)
P2 Re1 N1 C5 160.0(5)
P1 Re1 N1 C5 -16.3(4)
C5 N1 C1 C2 0.3(10)
Re1 N1 C1 C2 -174.1(5)
C5 N1 C1 C7 179.0(6)
Re1 N1 C1 C7 4.5(8)
N1 C1 C2 C3 1.3(11)
C7 C1 C2 C3 -177.3(7)
C1 C2 C3 C4 -1.8(11)
C2 C3 C4 C5 0.7(11)
C1 N1 C5 C4 -1.4(9)
Re1 N1 C5 C4 173.1(5)
C1 N1 C5 C6 177.3(6)
Re1 N1 C5 C6 -8.2(7)
C3 C4 C5 N1 0.9(10)
C3 C4 C5 C6 -177.8(6)
N1 C5 C6 P1 36.9(7)
C4 C5 C6 P1 -144.4(5)
C8 P1 C6 C5 75.8(5)
C14 P1 C6 C5 -168.7(4)
Re1 P1 C6 C5 -44.4(5)
N1 C1 C7 P2 28.4(8)
C2 C1 C7 P2 -152.9(6)
C26 P2 C7 C1 -162.2(5)
C20 P2 C7 C1 75.3(6)
Re1 P2 C7 C1 -43.7(5)
C6 P1 C8 C9 47.5(6)
C14 P1 C8 C9 -69.7(5)
Re1 P1 C8 C9 158.6(4)
C6 P1 C8 C13 174.4(5)
C14 P1 C8 C13 57.3(5)
Re1 P1 C8 C13 -74.4(5)
C13 C8 C9 C10 56.3(7)
P1 C8 C9 C10 -177.7(5)
C8 C9 C10 C11 -57.0(8)
C9 C10 C11 C12 56.5(8)
C10 C11 C12 C13 -55.3(8)
C11 C12 C13 C8 54.5(8)
C9 C8 C13 C12 -55.8(8)
P1 C8 C13 C12 175.7(5)
C6 P1 C14 C15 11.4(6)
C8 P1 C14 C15 126.9(5)
Re1 P1 C14 C15 -102.8(5)
C6 P1 C14 C19 138.9(5)
C8 P1 C14 C19 -105.6(5)
Re1 P1 C14 C19 24.7(6)
C19 C14 C15 C16 56.3(8)
P1 C14 C15 C16 -176.7(5)
C14 C15 C16 C17 -58.0(9)
C15 C16 C17 C18 58.2(9)
C16 C17 C18 C19 -56.2(8)
C15 C14 C19 C18 -55.6(8)
P1 C14 C19 C18 175.9(5)
C17 C18 C19 C14 54.6(8)
C7 P2 C20 C25 41.1(6)
C26 P2 C20 C25 -73.7(6)
Re1 P2 C20 C25 151.1(4)
C7 P2 C20 C21 169.7(5)
C26 P2 C20 C21 54.9(6)
Re1 P2 C20 C21 -80.3(5)
C25 C20 C21 C22 -58.1(8)
P2 C20 C21 C22 170.8(6)
C20 C21 C22 C23 58.0(9)
C21 C22 C23 C24 -57.8(10)
C22 C23 C24 C25 55.8(10)
C21 C20 C25 C24 57.6(8)
P2 C20 C25 C24 -173.2(5)
C23 C24 C25 C20 -55.6(9)
C7 P2 C26 C31 156.9(8)
C20 P2 C26 C31 -87.1(8)
Re1 P2 C26 C31 48.0(9)
C7 P2 C26 C27 -72.5(7)
C20 P2 C26 C27 43.5(8)
Re1 P2 C26 C27 178.6(6)
C31 C26 C27 C28 -57.3(11)
P2 C26 C27 C28 169.4(7)
C26 C27 C28 C29 54.5(12)
C27 C28 C29 C30 -54.2(13)
C28 C29 C30 C31 53.6(13)
C27 C26 C31 C30 58.0(12)
P2 C26 C31 C30 -170.7(7)
C29 C30 C31 C26 -55.2(12)
